data_2230802
loop_
_publ_author_name
'Finch, Shelonda R.'
'Harper, Johnathan P.'
'Choudhury, Amitava'
'Sinn, Ekkehard'
'Collier, Harvest L.'

_publ_section_title
;
 Bis[2-(1<i>H</i>-imidazol-2-yl-\k<i>N</i>^3^)-1<i>H</i>-imidazol-3-ium]silver(I)
 trinitrate
;
_journal_coeditor_code MW2006
_journal_issue 7
_journal_name_full 'Acta Crystallographica Section E'
_journal_page_first m909
_journal_paper_doi 10.1107/S1600536811021799
_journal_volume 67
_journal_year 2011
_chemical_formula_iupac '[Ag (C6 H7 N4)2](N O3)3'
_chemical_formula_moiety 'C12 H14 Ag N8, 3(N O3)'
_chemical_formula_sum 'C12 H14 Ag N11 O9'
_chemical_formula_weight 564.21
_chemical_name_systematic
;
Bis[2-(1<i>H</i>-imidazol-2-yl-\k<i>N</i>^3^)-1<i>H</i>-imidazol-3-ium]silver(I)
trinitrate
;
_space_group_IT_number 15
_symmetry_cell_setting monoclinic
_symmetry_space_group_name_Hall '-C 2yc'
_symmetry_space_group_name_H-M 'C 1 2/c 1'
_atom_sites_solution_hydrogens geom
_atom_sites_solution_primary direct
_atom_sites_solution_secondary difmap
_audit_creation_method SHELXL-97
_cell_angle_alpha 90.00
_cell_angle_beta 91.319(6)
_cell_angle_gamma 90.00
_cell_formula_units_Z 4
_cell_length_a 24.095(6)
_cell_length_b 12.037(3)
_cell_length_c 6.8262(18)
_cell_measurement_reflns_used 2422
_cell_measurement_temperature 298(2)
_cell_measurement_theta_max 23.99
_cell_measurement_theta_min 3.05
_cell_volume 1979.3(9)
_computing_cell_refinement 'SAINT (Bruker, 2008)'
_computing_data_collection 'SMART (Bruker, 2002)'
_computing_data_reduction 'SAINT (Bruker, 2008)'
_computing_molecular_graphics 'SHELXTL (Sheldrick, 2008)'
_computing_publication_material 'SHELXTL (Sheldrick, 2008)'
_computing_structure_refinement 'SHELXL97 (Sheldrick, 2008)'
_computing_structure_solution 'SHELXS97 (Sheldrick, 2008)'
_diffrn_ambient_temperature 298(2)
_diffrn_measured_fraction_theta_full 1.000
_diffrn_measured_fraction_theta_max 1.000
_diffrn_measurement_device_type 'Bruker SMART APEX CCD area-detector'
_diffrn_measurement_method '\w scans'
_diffrn_radiation_monochromator graphite
_diffrn_radiation_source 'fine-focus sealed tube'
_diffrn_radiation_type MoK\a
_diffrn_radiation_wavelength 0.71073
_diffrn_reflns_av_R_equivalents 0.0647
_diffrn_reflns_av_sigmaI/netI 0.0541
_diffrn_reflns_limit_h_max 31
_diffrn_reflns_limit_h_min -31
_diffrn_reflns_limit_k_max 15
_diffrn_reflns_limit_k_min -15
_diffrn_reflns_limit_l_max 8
_diffrn_reflns_limit_l_min -8
_diffrn_reflns_number 9412
_diffrn_reflns_theta_full 27.48
_diffrn_reflns_theta_max 27.48
_diffrn_reflns_theta_min 1.69
_exptl_absorpt_coefficient_mu 1.094
_exptl_absorpt_correction_T_max 0.8108
_exptl_absorpt_correction_T_min 0.7349
_exptl_absorpt_correction_type multi-scan
_exptl_absorpt_process_details '(SADABS; Bruker, 2008)'
_exptl_crystal_colour 'colourless '
_exptl_crystal_density_diffrn 1.893
_exptl_crystal_density_method 'not measured'
_exptl_crystal_description needle
_exptl_crystal_F_000 1128
_exptl_crystal_size_max 0.30
_exptl_crystal_size_mid 0.20
_exptl_crystal_size_min 0.20
_refine_diff_density_max 0.458
_refine_diff_density_min -0.342
_refine_ls_extinction_method none
_refine_ls_goodness_of_fit_ref 0.985
_refine_ls_hydrogen_treatment constr
_refine_ls_matrix_type full
_refine_ls_number_parameters 151
_refine_ls_number_reflns 2275
_refine_ls_number_restraints 0
_refine_ls_restrained_S_all 0.985
_refine_ls_R_factor_all 0.0637
_refine_ls_R_factor_gt 0.0444
_refine_ls_shift/su_max 0.000
_refine_ls_shift/su_mean 0.000
_refine_ls_structure_factor_coef Fsqd
_refine_ls_weighting_details 'calc w=1/[\s^2^(Fo^2^)+(0.0505P)^2^+0.0000P] where P=(Fo^2^+2Fc^2^)/3'
_refine_ls_weighting_scheme calc
_refine_ls_wR_factor_gt 0.0954
_refine_ls_wR_factor_ref 0.1036
_reflns_number_gt 1723
_reflns_number_total 2275
_reflns_threshold_expression >2sigma(I)
_cod_data_source_file mw2006.cif
_cod_data_source_block I
_cod_original_sg_symbol_H-M 'C 2/c'
_cod_database_code 2230802
_cod_database_fobs_code 2230802

loop_
_symmetry_equiv_pos_as_xyz
'x, y, z'
'-x, y, -z+1/2'
'x+1/2, y+1/2, z'
'-x+1/2, y+1/2, -z+1/2'
'-x, -y, -z'
'x, -y, z-1/2'
'-x+1/2, -y+1/2, -z'
'x+1/2, -y+1/2, z-1/2'

loop_
_atom_site_type_symbol
_atom_site_label
_atom_site_fract_x
_atom_site_fract_y
_atom_site_fract_z
_atom_site_U_iso_or_equiv
_atom_site_adp_type
_atom_site_calc_flag
_atom_site_refinement_flags
_atom_site_occupancy
_atom_site_symmetry_multiplicity
_atom_site_disorder_assembly
_atom_site_disorder_group
Ag Ag1 0.5000 0.45986(4) 0.2500 0.04700(17) Uani d S 1 2 . .
N N1 0.58789(12) 0.4553(3) 0.2547(4) 0.0405(7) Uani d . 1 1 . .
C C1 0.61871(16) 0.5520(3) 0.2559(6) 0.0459(9) Uani d . 1 1 . .
H H1 0.6044 0.6235 0.2442 0.055 Uiso calc R 1 1 . .
C C2 0.67332(17) 0.5259(3) 0.2768(6) 0.0510(10) Uani d . 1 1 . .
H H2 0.7029 0.5755 0.2832 0.061 Uiso calc R 1 1 . .
N N2 0.67642(13) 0.4139(3) 0.2867(5) 0.0468(8) Uani d . 1 1 . .
H H2N 0.7063 0.3753 0.2994 0.056 Uiso calc R 1 1 . .
C C3 0.62405(14) 0.3734(3) 0.2730(5) 0.0379(8) Uani d . 1 1 . .
C C4 0.61183(14) 0.2557(3) 0.2817(5) 0.0378(8) Uani d . 1 1 . .
N N3 0.57064(13) 0.2026(3) 0.1904(5) 0.0440(8) Uani d . 1 1 . .
H H3 0.5456 0.2331 0.1165 0.053 Uiso calc R 1 1 . .
C C6 0.57421(18) 0.0915(3) 0.2320(6) 0.0527(10) Uani d . 1 1 . .
H H6 0.5506 0.0358 0.1856 0.063 Uiso calc R 1 1 . .
C C5 0.6184(2) 0.0791(4) 0.3527(7) 0.0590(12) Uani d . 1 1 . .
H H5 0.6310 0.0126 0.4068 0.071 Uiso calc R 1 1 . .
N N4 0.64157(14) 0.1813(3) 0.3822(5) 0.0487(8) Uani d . 1 1 . .
H H4 0.6706 0.1952 0.4538 0.058 Uiso calc R 1 1 . .
O O1 0.50331(14) 0.6989(3) 0.4067(5) 0.0721(10) Uani d . 1 1 . .
N N5 0.5000 0.7527(5) 0.2500 0.0511(12) Uani d S 1 2 . .
O O2 0.5000 0.8540(4) 0.2500 0.0879(16) Uani d S 1 2 . .
O O3 0.64511(13) 0.1930(3) 0.8363(5) 0.0738(10) Uani d . 1 1 . .
N N6 0.69447(15) 0.1706(3) 0.8314(6) 0.0541(9) Uani d . 1 1 . .
O O4 0.72151(11) 0.1948(3) 0.6770(4) 0.0579(8) Uani d . 1 1 . .
O O5 0.71807(15) 0.1225(4) 0.9651(5) 0.0968(13) Uani d . 1 1 . .

loop_
_atom_site_aniso_label
_atom_site_aniso_U_11
_atom_site_aniso_U_22
_atom_site_aniso_U_33
_atom_site_aniso_U_12
_atom_site_aniso_U_13
_atom_site_aniso_U_23
Ag1 0.0336(2) 0.0475(3) 0.0597(3) 0.000 -0.00185(17) 0.000
N1 0.0385(16) 0.0417(17) 0.0412(17) -0.0022(14) -0.0010(13) 0.0016(14)
C1 0.047(2) 0.042(2) 0.049(2) -0.0031(17) 0.0005(17) -0.0007(18)
C2 0.048(2) 0.053(3) 0.052(2) -0.0141(19) -0.0009(18) 0.002(2)
N2 0.0330(16) 0.056(2) 0.051(2) -0.0003(14) -0.0034(14) 0.0038(16)
C3 0.0326(17) 0.045(2) 0.0365(19) 0.0007(15) -0.0030(14) -0.0024(16)
C4 0.0351(18) 0.042(2) 0.036(2) 0.0031(15) 0.0022(15) 0.0011(16)
N3 0.0427(18) 0.0475(19) 0.0416(18) -0.0023(14) -0.0009(14) -0.0004(14)
C6 0.061(3) 0.042(2) 0.056(3) -0.006(2) 0.016(2) -0.007(2)
C5 0.071(3) 0.041(2) 0.066(3) 0.008(2) 0.012(2) 0.007(2)
N4 0.0499(19) 0.049(2) 0.047(2) 0.0066(15) -0.0035(15) 0.0055(16)
O1 0.090(2) 0.073(2) 0.0526(19) -0.0163(19) -0.0198(17) 0.0118(16)
N5 0.047(3) 0.052(3) 0.054(3) 0.000 -0.005(2) 0.000
O2 0.095(4) 0.046(3) 0.122(5) 0.000 -0.009(3) 0.000
O3 0.053(2) 0.078(2) 0.091(3) 0.0165(17) 0.0225(17) 0.0085(19)
N6 0.049(2) 0.054(2) 0.059(2) 0.0017(17) 0.0028(18) 0.0014(18)
O4 0.0448(16) 0.076(2) 0.0532(18) 0.0034(14) 0.0059(13) 0.0107(15)
O5 0.074(2) 0.149(4) 0.067(2) 0.007(3) -0.0109(19) 0.039(2)

loop_
_atom_type_symbol
_atom_type_description
_atom_type_scat_dispersion_real
_atom_type_scat_dispersion_imag
_atom_type_scat_source
C C 0.0033 0.0016 'International Tables Vol C Tables 4.2.6.8 and 6.1.1.4'
H H 0.0000 0.0000 'International Tables Vol C Tables 4.2.6.8 and 6.1.1.4'
N N 0.0061 0.0033 'International Tables Vol C Tables 4.2.6.8 and 6.1.1.4'
O O 0.0106 0.0060 'International Tables Vol C Tables 4.2.6.8 and 6.1.1.4'
Ag Ag -0.8971 1.1015 'International Tables Vol C Tables 4.2.6.8 and 6.1.1.4'

loop_
_geom_angle_atom_site_label_1
_geom_angle_atom_site_label_2
_geom_angle_atom_site_label_3
_geom_angle_site_symmetry_1
_geom_angle_site_symmetry_3
_geom_angle
_geom_angle_publ_flag
N1 Ag1 N1 2_655 . 177.01(17) ?
C3 N1 C1 . . 106.0(3) ?
C3 N1 Ag1 . . 132.8(2) ?
C1 N1 Ag1 . . 121.0(2) ?
C2 C1 N1 . . 109.0(4) ?
C2 C1 H1 . . 125.5 ?
N1 C1 H1 . . 125.5 ?
N2 C2 C1 . . 106.8(4) ?
N2 C2 H2 . . 126.6 ?
C1 C2 H2 . . 126.6 ?
C2 N2 C3 . . 107.8(3) ?
C2 N2 H2N . . 126.1 ?
C3 N2 H2N . . 126.1 ?
N1 C3 N2 . . 110.5(3) ?
N1 C3 C4 . . 126.9(3) ?
N2 C3 C4 . . 122.6(3) ?
N3 C4 N4 . . 107.9(3) ?
N3 C4 C3 . . 127.1(3) ?
N4 C4 C3 . . 125.0(3) ?
C4 N3 C6 . . 109.3(3) ?
C4 N3 H3 . . 125.3 ?
C6 N3 H3 . . 125.3 ?
C5 C6 N3 . . 106.4(4) ?
C5 C6 H6 . . 126.8 ?
N3 C6 H6 . . 126.8 ?
C6 C5 N4 . . 107.8(4) ?
C6 C5 H5 . . 126.1 ?
N4 C5 H5 . . 126.1 ?
C4 N4 C5 . . 108.6(3) ?
C4 N4 H4 . . 125.7 ?
C5 N4 H4 . . 125.7 ?
O2 N5 O1 . 2_655 121.2(3) ?
O2 N5 O1 . . 121.2(3) ?
O1 N5 O1 2_655 . 117.6(5) ?
O5 N6 O3 . . 121.7(4) ?
O5 N6 O4 . . 119.2(4) ?
O3 N6 O4 . . 119.0(4) ?

loop_
_geom_bond_atom_site_label_1
_geom_bond_atom_site_label_2
_geom_bond_site_symmetry_2
_geom_bond_distance
_geom_bond_publ_flag
Ag1 N1 2_655 2.118(3) ?
Ag1 N1 . 2.118(3) ?
N1 C3 . 1.319(4) ?
N1 C1 . 1.381(5) ?
C1 C2 . 1.357(6) ?
C1 H1 . 0.9300 ?
C2 N2 . 1.351(5) ?
C2 H2 . 0.9300 ?
N2 C3 . 1.354(5) ?
N2 H2N . 0.8600 ?
C3 C4 . 1.449(5) ?
C4 N3 . 1.324(5) ?
C4 N4 . 1.328(5) ?
N3 C6 . 1.370(5) ?
N3 H3 . 0.8600 ?
C6 C5 . 1.340(6) ?
C6 H6 . 0.9300 ?
C5 N4 . 1.365(5) ?
C5 H5 . 0.9300 ?
N4 H4 . 0.8600 ?
O1 N5 . 1.251(4) ?
N5 O2 . 1.220(7) ?
N5 O1 2_655 1.251(4) ?
O3 N6 . 1.221(4) ?
N6 O5 . 1.211(5) ?
N6 O4 . 1.285(4) ?

loop_
_geom_hbond_atom_site_label_D
_geom_hbond_atom_site_label_H
_geom_hbond_atom_site_label_A
_geom_hbond_site_symmetry_A
_geom_hbond_distance_DH
_geom_hbond_distance_HA
_geom_hbond_distance_DA
_geom_hbond_angle_DHA
N2 H2N O4 7_656 0.86 1.94 2.792(4) 173
N3 H3 O1 6_565 0.86 1.92 2.765(4) 166
N4 H4 O4 . 0.86 1.93 2.758(4) 160
C1 H1 O3 6_565 0.93 2.49 3.179(5) 131
C2 H2 O5 4_656 0.93 2.60 3.331(5) 136
C5 H5 O3 6 0.93 2.55 3.340(6) 144
C6 H6 O2 1_545 0.93 2.55 3.376(6) 148

loop_
_geom_torsion_atom_site_label_1
_geom_torsion_atom_site_label_2
_geom_torsion_atom_site_label_3
_geom_torsion_atom_site_label_4
_geom_torsion_site_symmetry_1
_geom_torsion_site_symmetry_2
_geom_torsion_site_symmetry_3
_geom_torsion_site_symmetry_4
_geom_torsion
_geom_torsion_publ_flag
C3 N1 C1 C2 . . . . -0.5(4) ?
Ag1 N1 C1 C2 . . . . 174.5(3) ?
N1 C1 C2 N2 . . . . 0.6(5) ?
C1 C2 N2 C3 . . . . -0.4(4) ?
C1 N1 C3 N2 . . . . 0.3(4) ?
Ag1 N1 C3 N2 . . . . -173.9(2) ?
C1 N1 C3 C4 . . . . 179.2(4) ?
Ag1 N1 C3 C4 . . . . 5.0(6) ?
C2 N2 C3 N1 . . . . 0.0(4) ?
C2 N2 C3 C4 . . . . -178.9(3) ?
N1 C3 C4 N3 . . . . 33.5(6) ?
N2 C3 C4 N3 . . . . -147.8(4) ?
N1 C3 C4 N4 . . . . -148.0(4) ?
N2 C3 C4 N4 . . . . 30.8(6) ?
N4 C4 N3 C6 . . . . -0.4(4) ?
C3 C4 N3 C6 . . . . 178.3(4) ?
C4 N3 C6 C5 . . . . 0.6(5) ?
N3 C6 C5 N4 . . . . -0.6(5) ?
N3 C4 N4 C5 . . . . 0.0(4) ?
C3 C4 N4 C5 . . . . -178.7(4) ?
C6 C5 N4 C4 . . . . 0.3(5) ?
